data_9006106
loop_
_publ_author_name
'Comodi, P.'
'Mellini, M.'
'Zanazzi, P. F.'

_publ_section_title
;
 Magnesiochloritoid: compressibility and high
 pressure structure refinement
 Sample: P = 34 kbar
;
_journal_name_full 'Physics and Chemistry of Minerals'
_journal_page_first 483
_journal_page_last 490
_journal_paper_doi 10.1007/BF00205262
_journal_volume 18
_journal_year 1992
_chemical_formula_sum 'Al2 Fe0.35 H2 Mg0.65 O7 Si'
_chemical_name_mineral Magnesiochloritoid
_space_group_IT_number 15
_symmetry_space_group_name_Hall '-C 2yc'
_symmetry_space_group_name_H-M 'C 1 2/c 1'
_cell_angle_alpha 90
_cell_angle_beta 101.4
_cell_angle_gamma 90
_cell_length_a 9.367
_cell_length_b 5.419
_cell_length_c 17.96
_cell_formula_units_Z 8
_cell_volume 893.660
_database_code_amcsd 0007688
_diffrn_ambient_pressure 3.4e+06
_exptl_crystal_density_diffrn 3.440
_cod_original_formula_sum 'Al2 (Mg.65 Fe.35) Si (O7 H2)'
_cod_database_code 9006106

loop_
_space_group_symop_operation_xyz
x,y,z
1/2+x,1/2+y,z
x,-y,1/2+z
1/2+x,1/2-y,1/2+z
-x,y,1/2-z
1/2-x,1/2+y,1/2-z
-x,-y,-z
1/2-x,1/2-y,-z

loop_
_atom_site_label
_atom_site_fract_x
_atom_site_fract_y
_atom_site_fract_z
_atom_site_occupancy
_atom_site_U_iso_or_equiv
Al1A 0.25000 0.25000 0.00000 1.00000 0.00690
Al2A 0.00000 0.40640 0.25000 1.00000 0.00320
Mg1B 0.08380 0.74550 0.00050 0.65000 0.00370
Fe1B 0.08380 0.74550 0.00050 0.35000 0.00370
Al2B 0.24940 0.65760 0.24870 1.00000 0.00350
Si 0.46340 0.40530 0.15330 1.00000 0.00190
O-H1A 0.11560 0.39360 0.05350 1.00000 0.00640
O-H1B 0.26660 0.94630 0.05110 1.00000 0.00330
O1C 0.42390 0.39850 0.05930 1.00000 0.00640
O2A 0.39420 0.15920 0.18920 1.00000 0.00670
O2B 0.39450 0.64970 0.18820 1.00000 0.00470
O2C 0.14040 0.90750 0.18760 1.00000 0.00450
O2D 0.14830 0.40430 0.19940 1.00000 0.00400

loop_
_cod_related_entry_id
_cod_related_entry_database
_cod_related_entry_code
1 AMCSD 0007688
